data_4065005
loop_
_publ_author_name
'Zhang, Wei-Qiang'
'Atkin, Anthony J.'
'Fairlamb, Ian J. S.'
'Whitwood, Adrian C.'
'Lynam, Jason M.'

_publ_section_title
;
 Synthesis and Reactivity of Molybdenum Complexes Containing
 Functionalized Alkynyl Ligands: A Photochemically Activated CO-Releasing
 Molecule (PhotoCO-RM)
;
_journal_issue 17
_journal_name_full Organometallics
_journal_page_first 4643
_journal_paper_doi 10.1021/om200495h
_journal_volume 30
_journal_year 2011
_chemical_formula_moiety 'C18 H14 Mo O4'
_chemical_formula_sum 'C18 H14 Mo O4'
_chemical_formula_weight 390.23
_chemical_name_systematic
; 
 ? 
;
_space_group_IT_number 14
_symmetry_cell_setting monoclinic
_symmetry_space_group_name_Hall '-P 2yn'
_symmetry_space_group_name_H-M 'P 1 21/n 1'
_atom_sites_solution_hydrogens geom
_atom_sites_solution_primary direct
_atom_sites_solution_secondary difmap
_audit_creation_method SHELXL-97
_cell_angle_alpha 90.00
_cell_angle_beta 90.867(3)
_cell_angle_gamma 90.00
_cell_formula_units_Z 4
_cell_length_a 9.4514(16)
_cell_length_b 12.599(2)
_cell_length_c 13.711(2)
_cell_measurement_reflns_used 5806
_cell_measurement_temperature 110(2)
_cell_measurement_theta_max 29.97
_cell_measurement_theta_min 2.60
_cell_volume 1632.5(4)
_computing_cell_refinement 'Bruker SMART'
_computing_data_collection 'Bruker SMART'
_computing_data_reduction 'Bruker SAINT'
_computing_molecular_graphics 'Bruker SHELXTL'
_computing_publication_material 'Bruker SHELXTL'
_computing_structure_refinement 'SHELXL-97 (Sheldrick, 1997)'
_computing_structure_solution 'SHELXS-97 (Sheldrick, 1997)'
_diffrn_ambient_temperature 110(2)
_diffrn_measured_fraction_theta_full 0.984
_diffrn_measured_fraction_theta_max 0.984
_diffrn_measurement_device_type 'CCD area detector'
_diffrn_measurement_method 'phi and omega scans'
_diffrn_radiation_monochromator graphite
_diffrn_radiation_source 'fine-focus sealed tube'
_diffrn_radiation_type MoK\a
_diffrn_radiation_wavelength 0.71073
_diffrn_reflns_av_R_equivalents 0.0156
_diffrn_reflns_av_sigmaI/netI 0.0135
_diffrn_reflns_limit_h_max 13
_diffrn_reflns_limit_h_min -13
_diffrn_reflns_limit_k_max 17
_diffrn_reflns_limit_k_min -17
_diffrn_reflns_limit_l_max 19
_diffrn_reflns_limit_l_min -19
_diffrn_reflns_number 18156
_diffrn_reflns_theta_full 30.04
_diffrn_reflns_theta_max 30.04
_diffrn_reflns_theta_min 2.20
_exptl_absorpt_coefficient_mu 0.820
_exptl_absorpt_correction_T_max 0.937
_exptl_absorpt_correction_T_min 0.836
_exptl_absorpt_correction_type multi-scan
_exptl_absorpt_process_details 'SADABS v2.10; (Sheldrick)'
_exptl_crystal_colour yellow
_exptl_crystal_density_diffrn 1.588
_exptl_crystal_density_method 'not measured'
_exptl_crystal_description block
_exptl_crystal_F_000 784
_exptl_crystal_size_max 0.20
_exptl_crystal_size_mid 0.20
_exptl_crystal_size_min 0.08
_refine_diff_density_max 0.574
_refine_diff_density_min -0.478
_refine_diff_density_rms 0.058
_refine_ls_extinction_method none
_refine_ls_goodness_of_fit_ref 1.044
_refine_ls_hydrogen_treatment mixed
_refine_ls_matrix_type full
_refine_ls_number_parameters 213
_refine_ls_number_reflns 4706
_refine_ls_number_restraints 0
_refine_ls_restrained_S_all 1.044
_refine_ls_R_factor_all 0.0215
_refine_ls_R_factor_gt 0.0195
_refine_ls_shift/su_max 0.000
_refine_ls_shift/su_mean 0.000
_refine_ls_structure_factor_coef Fsqd
_refine_ls_weighting_details 'calc w=1/[\s^2^(Fo^2^)+(0.0285P)^2^+0.7120P] where P=(Fo^2^+2Fc^2^)/3'
_refine_ls_weighting_scheme calc
_refine_ls_wR_factor_gt 0.0511
_refine_ls_wR_factor_ref 0.0525
_reflns_number_gt 4373
_reflns_number_total 4706
_reflns_threshold_expression >2sigma(I)
_cod_data_source_file om200495h_si_001.cif
_cod_data_source_block Complex2d
_cod_depositor_comments
;
The following automatic conversions were performed:

'_symmetry_cell_setting' value 'Monoclinic' changed to 'monoclinic'
according to /home/saulius/struct/CIF-dictionaries/cif_core.dic
dictionary named 'cif_core.dic' version 2.4.1 from 2010-06-29.

Automatic conversion script
Id: cif_fix_values 1715 2011-07-08 13:25:40Z adriana 
;
_cod_original_cell_volume 1632.6(5)
_cod_original_sg_symbol_H-M P2(1)/n
_cod_database_code 4065005

loop_
_symmetry_equiv_pos_as_xyz
'x, y, z'
'-x+1/2, y+1/2, -z+1/2'
'-x, -y, -z'
'x-1/2, -y-1/2, z-1/2'

loop_
_atom_site_label
_atom_site_type_symbol
_atom_site_fract_x
_atom_site_fract_y
_atom_site_fract_z
_atom_site_U_iso_or_equiv
_atom_site_adp_type
_atom_site_occupancy
_atom_site_symmetry_multiplicity
_atom_site_calc_flag
_atom_site_refinement_flags
C1 C 0.78681(14) 0.35701(10) 0.13939(10) 0.0226(2) Uani 1 1 d .
H1 H 0.8718 0.3960 0.1649 0.027 Uiso 1 1 calc R
C2 C 0.78228(15) 0.29015(10) 0.05596(9) 0.0227(2) Uani 1 1 d .
H2 H 0.8643 0.2726 0.0137 0.027 Uiso 1 1 calc R
C3 C 0.64040(15) 0.25823(10) 0.03909(9) 0.0240(2) Uani 1 1 d .
H3 H 0.6047 0.2156 -0.0176 0.029 Uiso 1 1 calc R
C4 C 0.55591(15) 0.30588(10) 0.11205(11) 0.0245(3) Uani 1 1 d .
H4 H 0.4503 0.3040 0.1145 0.029 Uiso 1 1 calc R
C5 C 0.64663(14) 0.36721(10) 0.17402(10) 0.0229(2) Uani 1 1 d .
H5 H 0.6155 0.4158 0.2272 0.027 Uiso 1 1 calc R
C6 C 0.63857(12) 0.04361(11) 0.16458(9) 0.0213(2) Uani 1 1 d .
C7 C 0.56116(15) 0.17289(11) 0.29577(10) 0.0253(3) Uani 1 1 d .
C8 C 0.82510(16) 0.19014(11) 0.31564(10) 0.0255(3) Uani 1 1 d .
C9 C 0.89523(12) 0.10037(9) 0.16090(8) 0.0177(2) Uani 1 1 d .
C10 C 1.00179(12) 0.04993(9) 0.14653(9) 0.0178(2) Uani 1 1 d .
C11 C 1.13379(12) -0.01131(9) 0.13075(9) 0.0185(2) Uani 1 1 d .
C12 C 1.24330(14) 0.05714(11) 0.07830(10) 0.0255(3) Uani 1 1 d .
H12A H 1.3277 0.0145 0.0654 0.038 Uiso 1 1 calc R
H12B H 1.2694 0.1178 0.1195 0.038 Uiso 1 1 calc R
H12C H 1.2028 0.0828 0.0165 0.038 Uiso 1 1 calc R
C13 C 1.19675(12) -0.05036(9) 0.22814(9) 0.0177(2) Uani 1 1 d .
C14 C 1.18362(14) 0.00923(10) 0.31306(10) 0.0228(2) Uani 1 1 d .
H14 H 1.1308 0.0734 0.3118 0.027 Uiso 1 1 calc R
C15 C 1.24750(15) -0.02466(11) 0.39993(10) 0.0271(3) Uani 1 1 d .
H15 H 1.2372 0.0161 0.4577 0.033 Uiso 1 1 calc R
C16 C 1.32589(14) -0.11758(11) 0.40231(10) 0.0264(3) Uani 1 1 d .
H16 H 1.3698 -0.1403 0.4615 0.032 Uiso 1 1 calc R
C17 C 1.33998(14) -0.17710(11) 0.31819(11) 0.0244(3) Uani 1 1 d .
H17 H 1.3941 -0.2406 0.3196 0.029 Uiso 1 1 calc R
C18 C 1.27499(13) -0.14426(10) 0.23130(10) 0.0218(2) Uani 1 1 d .
H18 H 1.2840 -0.1860 0.1740 0.026 Uiso 1 1 calc R
Mo1 Mo 0.708310(10) 0.191050(8) 0.192563(7) 0.01580(4) Uani 1 1 d .
O1 O 0.59833(11) -0.03934(8) 0.14552(8) 0.0297(2) Uani 1 1 d .
O2 O 0.48048(12) 0.16008(10) 0.35569(8) 0.0375(3) Uani 1 1 d .
O3 O 0.89290(13) 0.19204(10) 0.38572(9) 0.0408(3) Uani 1 1 d .
O4 O 1.10329(11) -0.10411(8) 0.07347(7) 0.0258(2) Uani 1 1 d .
H4A H 1.094(2) -0.0875(16) 0.0180(15) 0.039(5) Uiso 1 1 d .

loop_
_atom_site_aniso_label
_atom_site_aniso_U_11
_atom_site_aniso_U_22
_atom_site_aniso_U_33
_atom_site_aniso_U_23
_atom_site_aniso_U_13
_atom_site_aniso_U_12
C1 0.0227(6) 0.0198(5) 0.0251(6) 0.0012(5) 0.0021(5) 0.0018(4)
C2 0.0283(6) 0.0198(5) 0.0201(6) 0.0047(4) 0.0061(5) 0.0069(5)
C3 0.0321(7) 0.0221(6) 0.0177(5) 0.0016(4) -0.0045(5) 0.0069(5)
C4 0.0207(6) 0.0246(6) 0.0282(6) 0.0008(5) -0.0041(5) 0.0076(5)
C5 0.0227(6) 0.0202(5) 0.0258(6) -0.0031(5) 0.0016(5) 0.0063(4)
C6 0.0157(5) 0.0271(6) 0.0212(5) 0.0026(5) 0.0011(4) 0.0012(4)
C7 0.0225(6) 0.0305(6) 0.0231(6) -0.0015(5) 0.0033(5) 0.0006(5)
C8 0.0226(6) 0.0324(7) 0.0214(6) -0.0005(5) 0.0007(5) 0.0020(5)
C9 0.0166(5) 0.0190(5) 0.0173(5) 0.0023(4) -0.0008(4) -0.0011(4)
C10 0.0177(5) 0.0175(5) 0.0183(5) 0.0025(4) -0.0010(4) -0.0010(4)
C11 0.0177(5) 0.0180(5) 0.0199(5) 0.0002(4) -0.0006(4) 0.0029(4)
C12 0.0197(6) 0.0300(7) 0.0270(6) 0.0065(5) 0.0052(5) 0.0030(5)
C13 0.0132(5) 0.0189(5) 0.0209(5) 0.0017(4) -0.0013(4) -0.0001(4)
C14 0.0233(6) 0.0196(5) 0.0253(6) -0.0028(5) -0.0049(5) 0.0013(4)
C15 0.0301(7) 0.0275(6) 0.0236(6) -0.0031(5) -0.0072(5) -0.0031(5)
C16 0.0211(6) 0.0306(7) 0.0273(6) 0.0072(5) -0.0067(5) -0.0030(5)
C17 0.0183(6) 0.0249(6) 0.0300(7) 0.0077(5) 0.0001(5) 0.0045(5)
C18 0.0191(5) 0.0221(6) 0.0244(6) 0.0021(5) 0.0025(4) 0.0047(4)
Mo1 0.01285(6) 0.01959(6) 0.01496(6) 0.00009(3) 0.00060(4) 0.00198(3)
O1 0.0282(5) 0.0265(5) 0.0344(5) 0.0011(4) 0.0014(4) -0.0054(4)
O2 0.0347(6) 0.0454(6) 0.0329(6) -0.0018(5) 0.0163(5) -0.0033(5)
O3 0.0356(6) 0.0566(8) 0.0297(6) -0.0016(5) -0.0138(5) 0.0010(5)
O4 0.0349(5) 0.0212(4) 0.0211(4) -0.0038(4) -0.0059(4) 0.0058(4)

loop_
_atom_type_symbol
_atom_type_description
_atom_type_scat_dispersion_real
_atom_type_scat_dispersion_imag
_atom_type_scat_source
C C 0.0033 0.0016 'International Tables Vol C Tables 4.2.6.8 and 6.1.1.4'
H H 0.0000 0.0000 'International Tables Vol C Tables 4.2.6.8 and 6.1.1.4'
O O 0.0106 0.0060 'International Tables Vol C Tables 4.2.6.8 and 6.1.1.4'
Mo Mo -1.6832 0.6857 'International Tables Vol C Tables 4.2.6.8 and 6.1.1.4'

loop_
_geom_angle_atom_site_label_1
_geom_angle_atom_site_label_2
_geom_angle_atom_site_label_3
_geom_angle
C5 C1 C2 107.82(12)
C5 C1 Mo1 71.02(7)
C2 C1 Mo1 73.45(7)
C5 C1 H1 125.9
C2 C1 H1 125.9
Mo1 C1 H1 125.9
C3 C2 C1 108.48(11)
C3 C2 Mo1 71.87(7)
C1 C2 Mo1 71.41(7)
C3 C2 H2 125.7
C1 C2 H2 125.7
Mo1 C2 H2 125.7
C2 C3 C4 107.80(12)
C2 C3 Mo1 73.18(7)
C4 C3 Mo1 70.77(7)
C2 C3 H3 126.0
C4 C3 H3 126.0
Mo1 C3 H3 126.0
C3 C4 C5 108.00(12)
C3 C4 Mo1 73.69(7)
C5 C4 Mo1 71.92(7)
C3 C4 H4 125.8
C5 C4 H4 125.8
Mo1 C4 H4 125.8
C1 C5 C4 107.90(11)
C1 C5 Mo1 73.40(7)
C4 C5 Mo1 72.12(7)
C1 C5 H5 125.8
C4 C5 H5 125.8
Mo1 C5 H5 125.8
O1 C6 Mo1 177.75(11)
O2 C7 Mo1 177.73(13)
O3 C8 Mo1 178.39(13)
C10 C9 Mo1 177.67(10)
C9 C10 C11 178.88(13)
O4 C11 C10 109.92(10)
O4 C11 C12 109.44(10)
C10 C11 C12 110.50(10)
O4 C11 C13 106.67(10)
C10 C11 C13 110.81(10)
C12 C11 C13 109.42(10)
C11 C12 H12A 109.5
C11 C12 H12B 109.5
H12A C12 H12B 109.5
C11 C12 H12C 109.5
H12A C12 H12C 109.5
H12B C12 H12C 109.5
C14 C13 C18 119.01(11)
C14 C13 C11 121.09(11)
C18 C13 C11 119.81(11)
C13 C14 C15 120.42(12)
C13 C14 H14 119.8
C15 C14 H14 119.8
C16 C15 C14 120.23(13)
C16 C15 H15 119.9
C14 C15 H15 119.9
C17 C16 C15 119.76(12)
C17 C16 H16 120.1
C15 C16 H16 120.1
C16 C17 C18 120.29(12)
C16 C17 H17 119.9
C18 C17 H17 119.9
C17 C18 C13 120.29(12)
C17 C18 H18 119.9
C13 C18 H18 119.9
C8 Mo1 C6 109.34(5)
C8 Mo1 C7 77.57(6)
C6 Mo1 C7 78.50(5)
C8 Mo1 C9 73.95(5)
C6 Mo1 C9 74.83(5)
C7 Mo1 C9 131.25(5)
C8 Mo1 C5 103.50(5)
C6 Mo1 C5 141.97(5)
C7 Mo1 C5 90.61(5)
C9 Mo1 C5 133.99(5)
C8 Mo1 C4 137.56(5)
C6 Mo1 C4 106.73(5)
C7 Mo1 C4 88.55(6)
C9 Mo1 C4 138.01(5)
C5 Mo1 C4 35.96(5)
C8 Mo1 C1 95.42(5)
C6 Mo1 C1 150.81(5)
C7 Mo1 C1 123.15(5)
C9 Mo1 C1 98.42(5)
C5 Mo1 C1 35.58(4)
C4 Mo1 C1 59.31(5)
C8 Mo1 C3 153.75(5)
C6 Mo1 C3 94.46(5)
C7 Mo1 C3 119.25(5)
C9 Mo1 C3 102.97(5)
C5 Mo1 C3 59.31(5)
C4 Mo1 C3 35.54(5)
C1 Mo1 C3 58.82(5)
C8 Mo1 C2 120.30(5)
C6 Mo1 C2 115.95(5)
C7 Mo1 C2 146.37(5)
C9 Mo1 C2 82.37(4)
C5 Mo1 C2 58.82(4)
C4 Mo1 C2 58.72(5)
C1 Mo1 C2 35.15(4)
C3 Mo1 C2 34.95(5)
C11 O4 H4A 109.1(15)

loop_
_geom_bond_atom_site_label_1
_geom_bond_atom_site_label_2
_geom_bond_distance
C1 C5 1.4200(18)
C1 C2 1.4207(18)
C1 Mo1 2.3390(13)
C1 H1 1.0000
C2 C3 1.416(2)
C2 Mo1 2.3655(13)
C2 H2 1.0000
C3 C4 1.4223(19)
C3 Mo1 2.3484(13)
C3 H3 1.0000
C4 C5 1.4256(19)
C4 Mo1 2.3105(13)
C4 H4 1.0000
C5 Mo1 2.3079(13)
C5 H5 1.0000
C6 O1 1.1412(17)
C6 Mo1 2.0062(14)
C7 O2 1.1408(17)
C7 Mo1 2.0121(14)
C8 O3 1.1471(18)
C8 Mo1 2.0024(15)
C9 C10 1.2096(17)
C9 Mo1 2.1536(12)
C10 C11 1.4855(16)
C11 O4 1.4353(15)
C11 C12 1.5345(17)
C11 C13 1.5347(16)
C12 H12A 0.9800
C12 H12B 0.9800
C12 H12C 0.9800
C13 C14 1.3926(17)
C13 C18 1.3956(16)
C14 C15 1.3941(18)
C14 H14 0.9500
C15 C16 1.386(2)
C15 H15 0.9500
C16 C17 1.384(2)
C16 H16 0.9500
C17 C18 1.3949(18)
C17 H17 0.9500
C18 H18 0.9500
O4 H4A 0.79(2)

loop_
_geom_torsion_atom_site_label_1
_geom_torsion_atom_site_label_2
_geom_torsion_atom_site_label_3
_geom_torsion_atom_site_label_4
_geom_torsion
C5 C1 C2 C3 -0.43(14)
Mo1 C1 C2 C3 62.70(9)
C5 C1 C2 Mo1 -63.13(9)
C1 C2 C3 C4 0.31(14)
Mo1 C2 C3 C4 62.72(9)
C1 C2 C3 Mo1 -62.41(9)
C2 C3 C4 C5 -0.08(15)
Mo1 C3 C4 C5 64.21(9)
C2 C3 C4 Mo1 -64.29(9)
C2 C1 C5 C4 0.37(15)
Mo1 C1 C5 C4 -64.34(9)
C2 C1 C5 Mo1 64.72(9)
C3 C4 C5 C1 -0.18(15)
Mo1 C4 C5 C1 65.19(9)
C3 C4 C5 Mo1 -65.37(9)
O4 C11 C13 C14 -152.68(11)
C10 C11 C13 C14 -33.06(15)
C12 C11 C13 C14 89.03(14)
O4 C11 C13 C18 30.75(15)
C10 C11 C13 C18 150.37(11)
C12 C11 C13 C18 -87.54(13)
C18 C13 C14 C15 -0.14(19)
C11 C13 C14 C15 -176.74(12)
C13 C14 C15 C16 0.6(2)
C14 C15 C16 C17 -0.4(2)
C15 C16 C17 C18 -0.4(2)
C16 C17 C18 C13 0.8(2)
C14 C13 C18 C17 -0.59(19)
C11 C13 C18 C17 176.06(11)
C1 C5 Mo1 C8 80.29(8)
C4 C5 Mo1 C8 -164.04(8)
C1 C5 Mo1 C6 -130.41(9)
C4 C5 Mo1 C6 -14.74(12)
C1 C5 Mo1 C7 157.65(8)
C4 C5 Mo1 C7 -86.68(9)
C1 C5 Mo1 C9 -0.30(10)
C4 C5 Mo1 C9 115.37(9)
C1 C5 Mo1 C4 -115.67(11)
C4 C5 Mo1 C1 115.67(11)
C1 C5 Mo1 C3 -78.16(8)
C4 C5 Mo1 C3 37.51(8)
C1 C5 Mo1 C2 -37.18(8)
C4 C5 Mo1 C2 78.49(9)
C3 C4 Mo1 C8 139.07(9)
C5 C4 Mo1 C8 23.34(12)
C3 C4 Mo1 C6 -73.68(9)
C5 C4 Mo1 C6 170.58(8)
C3 C4 Mo1 C7 -151.22(9)
C5 C4 Mo1 C7 93.05(9)
C3 C4 Mo1 C9 12.04(11)
C5 C4 Mo1 C9 -103.69(9)
C3 C4 Mo1 C5 115.74(12)
C3 C4 Mo1 C1 78.16(9)
C5 C4 Mo1 C1 -37.57(7)
C5 C4 Mo1 C3 -115.74(12)
C3 C4 Mo1 C2 36.93(8)
C5 C4 Mo1 C2 -78.81(9)
C5 C1 Mo1 C8 -105.69(8)
C2 C1 Mo1 C8 138.21(8)
C5 C1 Mo1 C6 105.89(11)
C2 C1 Mo1 C6 -10.21(13)
C5 C1 Mo1 C7 -27.01(10)
C2 C1 Mo1 C7 -143.11(8)
C5 C1 Mo1 C9 179.78(8)
C2 C1 Mo1 C9 63.68(8)
C2 C1 Mo1 C5 -116.10(11)
C5 C1 Mo1 C4 37.98(8)
C2 C1 Mo1 C4 -78.11(8)
C5 C1 Mo1 C3 79.66(8)
C2 C1 Mo1 C3 -36.43(8)
C5 C1 Mo1 C2 116.10(11)
C2 C3 Mo1 C8 24.52(15)
C4 C3 Mo1 C8 -91.82(14)
C2 C3 Mo1 C6 -130.88(8)
C4 C3 Mo1 C6 112.79(8)
C2 C3 Mo1 C7 149.82(8)
C4 C3 Mo1 C7 33.48(10)
C2 C3 Mo1 C9 -55.43(8)
C4 C3 Mo1 C9 -171.76(8)
C2 C3 Mo1 C5 78.37(8)
C4 C3 Mo1 C5 -37.96(8)
C2 C3 Mo1 C4 116.33(11)
C2 C3 Mo1 C1 36.64(7)
C4 C3 Mo1 C1 -79.69(9)
C4 C3 Mo1 C2 -116.33(11)
C3 C2 Mo1 C8 -167.73(8)
C1 C2 Mo1 C8 -50.21(9)
C3 C2 Mo1 C6 56.96(9)
C1 C2 Mo1 C6 174.48(7)
C3 C2 Mo1 C7 -52.37(13)
C1 C2 Mo1 C7 65.15(13)
C3 C2 Mo1 C9 125.94(8)
C1 C2 Mo1 C9 -116.54(8)
C3 C2 Mo1 C5 -79.88(8)
C1 C2 Mo1 C5 37.64(7)
C3 C2 Mo1 C4 -37.56(7)
C1 C2 Mo1 C4 79.96(8)
C3 C2 Mo1 C1 -117.52(11)
C1 C2 Mo1 C3 117.52(11)
